data_4060860
loop_
_publ_author_name
'Ingleson, Michael J.'
'Pink, Maren'
'Huffman, John C.'
'Fan, Hongjun'
'Caulton, Kenneth G.'

_publ_section_title
;
 [(tBu2PCH2SiMe2)2N]RuMe2: Synthesis and Reactivity of an
 Unsaturated Ruthenium Dialkyl Radical Species
;
_journal_coden_ASTM ORGND7
_journal_issue 5
_journal_name_full Organometallics
_journal_page_first 1112
_journal_page_last 1119
_journal_paper_doi 10.1021/om0508536
_journal_volume 25
_journal_year 2006
_chemical_formula_moiety 'C24 H58 N P2 Ru Si2'
_chemical_formula_sum 'C24 H58 N P2 Ru Si2'
_chemical_formula_weight 579.90
_space_group_IT_number 19
_symmetry_cell_setting orthorhombic
_symmetry_space_group_name_Hall 'P 2ac 2ab'
_symmetry_space_group_name_H-M 'P 21 21 21'
_cell_angle_alpha 90.00
_cell_angle_beta 90.00
_cell_angle_gamma 90.00
_cell_formula_units_Z 4
_cell_length_a 11.8489(12)
_cell_length_b 15.9777(16)
_cell_length_c 16.0975(16)
_cell_measurement_temperature 120(2)
_cell_volume 3047.5(5)
_diffrn_ambient_temperature 120(2)
_exptl_crystal_density_diffrn 1.264
_cod_duplicate_entry 4074748
_cod_depositor_comments
;
The following automatic conversions were performed:
'_symmetry_cell_setting' value 'Orthorhombic' changed to 'orthorhombic'
according to '/home/saulius/struct/CIF-dictionaries/cif_core.dic'
dictionary named 'cif_core.dic' version 2.4.1 from 2010-06-29.

Automatic conversion script
Id: cif_fix_enum 1527 2010-12-29 10:47:43Z saulius 
;
_cod_database_code 4060860

loop_
_symmetry_equiv_pos_as_xyz
'x, y, z'
'-x+1/2, -y, z+1/2'
'x+1/2, -y+1/2, -z'
'-x, y+1/2, -z+1/2'

loop_
_atom_site_label
_atom_site_type_symbol
_atom_site_fract_x
_atom_site_fract_y
_atom_site_fract_z
_atom_site_U_iso_or_equiv
_atom_site_adp_type
_atom_site_occupancy
_atom_site_symmetry_multiplicity
_atom_site_calc_flag
_atom_site_refinement_flags
_atom_site_disorder_assembly
_atom_site_disorder_group
Ru1 Ru 0.326224(16) 0.025683(12) 0.127002(13) 0.01436(6) Uani 1 1 d . . .
P1 P 0.50322(5) -0.04254(4) 0.14566(4) 0.01581(14) Uani 1 1 d . . .
P2 P 0.13846(5) 0.08202(4) 0.12959(4) 0.01373(13) Uani 1 1 d . . .
Si1 Si 0.32582(7) -0.18210(4) 0.14617(5) 0.01691(15) Uani 1 1 d . . .
Si2 Si 0.11851(6) -0.10259(4) 0.07738(5) 0.01507(15) Uani 1 1 d . . .
N1 N 0.24919(17) -0.09431(12) 0.12305(14) 0.0153(4) Uani 1 1 d . . .
C1 C 0.2976(3) -0.22489(19) 0.25277(19) 0.0256(7) Uani 1 1 d . . .
H1A H 0.2750 -0.1792 0.2898 0.038 Uiso 1 1 calc R . .
H1B H 0.3662 -0.2514 0.2743 0.038 Uiso 1 1 calc R . .
H1C H 0.2368 -0.2664 0.2498 0.038 Uiso 1 1 calc R . .
C2 C 0.3021(3) -0.27353(17) 0.0742(2) 0.0263(7) Uani 1 1 d . . .
H2A H 0.2236 -0.2924 0.0788 0.039 Uiso 1 1 calc R . .
H2B H 0.3528 -0.3194 0.0895 0.039 Uiso 1 1 calc R . .
H2C H 0.3174 -0.2563 0.0169 0.039 Uiso 1 1 calc R . .
C3 C 0.4780(2) -0.15396(15) 0.1278(2) 0.0201(5) Uani 1 1 d . . .
H3A H 0.5265 -0.1872 0.1655 0.024 Uiso 1 1 calc R . .
H3B H 0.4988 -0.1682 0.0700 0.024 Uiso 1 1 calc R . .
C4 C 0.6347(2) -0.02120(19) 0.08153(18) 0.0225(6) Uani 1 1 d . . .
C5 C 0.6658(3) 0.07247(19) 0.0837(2) 0.0316(7) Uani 1 1 d . . .
H5A H 0.7291 0.0829 0.0459 0.047 Uiso 1 1 calc R . .
H5B H 0.6875 0.0882 0.1403 0.047 Uiso 1 1 calc R . .
H5C H 0.6006 0.1058 0.0662 0.047 Uiso 1 1 calc R . .
C6 C 0.6114(3) -0.0431(2) -0.0090(2) 0.0315(7) Uani 1 1 d . . .
H6A H 0.6806 -0.0359 -0.0416 0.047 Uiso 1 1 calc R . .
H6B H 0.5524 -0.0062 -0.0308 0.047 Uiso 1 1 calc R . .
H6C H 0.5863 -0.1014 -0.0128 0.047 Uiso 1 1 calc R . .
C7 C 0.7357(2) -0.0737(2) 0.1106(2) 0.0303(7) Uani 1 1 d . . .
H7A H 0.7995 -0.0648 0.0730 0.045 Uiso 1 1 calc R . .
H7B H 0.7149 -0.1331 0.1105 0.045 Uiso 1 1 calc R . .
H7C H 0.7570 -0.0568 0.1670 0.045 Uiso 1 1 calc R . .
C8 C 0.5382(2) -0.03779(18) 0.26055(17) 0.0230(6) Uani 1 1 d . . .
C9 C 0.6149(3) 0.0362(2) 0.2839(2) 0.0314(7) Uani 1 1 d . . .
H9A H 0.6210 0.0399 0.3445 0.047 Uiso 1 1 calc R . .
H9B H 0.5824 0.0882 0.2622 0.047 Uiso 1 1 calc R . .
H9C H 0.6900 0.0277 0.2599 0.047 Uiso 1 1 calc R . .
C10 C 0.5904(3) -0.1181(2) 0.2955(2) 0.0325(7) Uani 1 1 d . . .
H10A H 0.6064 -0.1106 0.3547 0.049 Uiso 1 1 calc R . .
H10B H 0.6608 -0.1304 0.2659 0.049 Uiso 1 1 calc R . .
H10C H 0.5375 -0.1647 0.2881 0.049 Uiso 1 1 calc R . .
C11 C 0.4238(3) -0.0231(2) 0.30312(18) 0.0293(6) Uani 1 1 d . . .
H11A H 0.4332 -0.0265 0.3635 0.044 Uiso 1 1 calc R . .
H11B H 0.3700 -0.0659 0.2849 0.044 Uiso 1 1 calc R . .
H11C H 0.3952 0.0324 0.2881 0.044 Uiso 1 1 calc R . .
C12 C 0.1238(3) -0.13812(18) -0.03394(17) 0.0232(6) Uani 1 1 d . . .
H12A H 0.1448 -0.1974 -0.0361 0.035 Uiso 1 1 calc R . .
H12B H 0.1798 -0.1049 -0.0642 0.035 Uiso 1 1 calc R . .
H12C H 0.0494 -0.1305 -0.0595 0.035 Uiso 1 1 calc R . .
C13 C 0.0220(2) -0.17953(16) 0.1296(2) 0.0237(6) Uani 1 1 d . . .
H13A H 0.0447 -0.2366 0.1148 0.036 Uiso 1 1 calc R . .
H13B H -0.0557 -0.1697 0.1114 0.036 Uiso 1 1 calc R . .
H13C H 0.0268 -0.1724 0.1900 0.036 Uiso 1 1 calc R . .
C14 C 0.0519(2) 0.00484(16) 0.07457(17) 0.0169(5) Uani 1 1 d . . .
H14A H 0.0423 0.0226 0.0161 0.020 Uiso 1 1 calc R . .
H14B H -0.0238 0.0023 0.1005 0.020 Uiso 1 1 calc R . .
C15 C 0.0766(2) 0.08138(18) 0.23847(17) 0.0196(6) Uani 1 1 d . . .
C16 C -0.0441(2) 0.1150(2) 0.24458(19) 0.0262(6) Uani 1 1 d . . .
H16A H -0.0729 0.1059 0.3009 0.039 Uiso 1 1 calc R . .
H16B H -0.0922 0.0856 0.2046 0.039 Uiso 1 1 calc R . .
H16C H -0.0443 0.1750 0.2322 0.039 Uiso 1 1 calc R . .
C17 C 0.1533(3) 0.1314(2) 0.29758(18) 0.0266(6) Uani 1 1 d . . .
H17A H 0.1225 0.1292 0.3540 0.040 Uiso 1 1 calc R . .
H17B H 0.1571 0.1898 0.2791 0.040 Uiso 1 1 calc R . .
H17C H 0.2293 0.1071 0.2973 0.040 Uiso 1 1 calc R . .
C18 C 0.0744(3) -0.00947(19) 0.26871(18) 0.0265(7) Uani 1 1 d . . .
H18A H 0.0569 -0.0107 0.3282 0.040 Uiso 1 1 calc R . .
H18B H 0.1484 -0.0352 0.2592 0.040 Uiso 1 1 calc R . .
H18C H 0.0167 -0.0407 0.2381 0.040 Uiso 1 1 calc R . .
C19 C 0.0979(2) 0.18477(16) 0.07777(18) 0.0191(6) Uani 1 1 d . . .
C20 C 0.1648(3) 0.19076(17) -0.00427(18) 0.0250(6) Uani 1 1 d . . .
H20A H 0.1453 0.2430 -0.0328 0.038 Uiso 1 1 calc R . .
H20B H 0.1456 0.1431 -0.0399 0.038 Uiso 1 1 calc R . .
H20C H 0.2459 0.1901 0.0078 0.038 Uiso 1 1 calc R . .
C21 C -0.0286(3) 0.19148(18) 0.05473(19) 0.0262(6) Uani 1 1 d . . .
H21A H -0.0419 0.2439 0.0246 0.039 Uiso 1 1 calc R . .
H21B H -0.0742 0.1908 0.1055 0.039 Uiso 1 1 calc R . .
H21C H -0.0498 0.1440 0.0195 0.039 Uiso 1 1 calc R . .
C22 C 0.1299(3) 0.26093(17) 0.1309(2) 0.0272(6) Uani 1 1 d . . .
H22A H 0.1183 0.3122 0.0987 0.041 Uiso 1 1 calc R . .
H22B H 0.2094 0.2568 0.1472 0.041 Uiso 1 1 calc R . .
H22C H 0.0825 0.2624 0.1808 0.041 Uiso 1 1 calc R . .
C23 C 0.3970(2) 0.14579(17) 0.15676(18) 0.0214(6) Uani 1 1 d . . .
H23A H 0.4790 0.1405 0.1632 0.032 Uiso 1 1 calc R . .
H23B H 0.3641 0.1663 0.2088 0.032 Uiso 1 1 calc R . .
H23C H 0.3803 0.1854 0.1119 0.032 Uiso 1 1 calc R . .
C24 C 0.3365(2) 0.03009(18) -0.00163(15) 0.0211(5) Uani 1 1 d . . .
H24A H 0.3708 -0.0217 -0.0222 0.032 Uiso 1 1 calc R . .
H24B H 0.3830 0.0779 -0.0183 0.032 Uiso 1 1 calc R . .
H24C H 0.2606 0.0361 -0.0251 0.032 Uiso 1 1 calc R . .

loop_
_atom_site_aniso_label
_atom_site_aniso_U_11
_atom_site_aniso_U_22
_atom_site_aniso_U_33
_atom_site_aniso_U_23
_atom_site_aniso_U_13
_atom_site_aniso_U_12
Ru1 0.01244(9) 0.01073(9) 0.01990(10) -0.00089(8) 0.00109(8) -0.00023(7)
P1 0.0129(3) 0.0124(3) 0.0221(3) -0.0028(2) 0.0002(3) 0.0003(2)
P2 0.0140(3) 0.0122(3) 0.0150(3) -0.0011(3) -0.0003(3) 0.0014(2)
Si1 0.0145(3) 0.0111(3) 0.0252(4) 0.0002(3) -0.0012(3) -0.0002(3)
Si2 0.0153(3) 0.0129(3) 0.0170(3) 0.0004(3) -0.0011(3) -0.0009(3)
N1 0.0165(10) 0.0128(10) 0.0165(10) 0.0004(9) -0.0012(10) 0.0010(8)
C1 0.0240(16) 0.0228(14) 0.0300(16) 0.0099(13) -0.0050(12) -0.0024(12)
C2 0.0239(15) 0.0146(13) 0.0405(17) -0.0062(12) -0.0037(13) -0.0002(11)
C3 0.0170(12) 0.0137(11) 0.0297(14) -0.0013(12) 0.0013(13) 0.0011(10)
C4 0.0167(12) 0.0227(13) 0.0282(14) -0.0003(13) 0.0052(11) 0.0005(11)
C5 0.0255(15) 0.0233(14) 0.0460(19) 0.0024(13) 0.0059(15) -0.0034(13)
C6 0.0228(15) 0.0382(18) 0.0335(16) -0.0017(14) 0.0095(13) 0.0002(14)
C7 0.0155(13) 0.0277(15) 0.048(2) -0.0009(15) 0.0026(13) 0.0027(12)
C8 0.0282(15) 0.0194(14) 0.0215(13) -0.0016(12) -0.0071(11) 0.0015(12)
C9 0.0334(16) 0.0301(17) 0.0306(15) -0.0067(14) -0.0101(13) -0.0030(15)
C10 0.0354(18) 0.0287(16) 0.0334(17) 0.0022(13) -0.0094(15) 0.0085(14)
C11 0.0356(16) 0.0291(15) 0.0232(14) -0.0009(14) 0.0015(12) 0.0021(15)
C12 0.0287(15) 0.0208(14) 0.0200(13) -0.0032(11) -0.0042(12) 0.0012(12)
C13 0.0197(13) 0.0184(12) 0.0330(15) 0.0042(13) -0.0037(14) -0.0032(10)
C14 0.0154(12) 0.0163(12) 0.0190(13) -0.0015(10) -0.0009(11) 0.0023(10)
C15 0.0196(14) 0.0227(14) 0.0167(13) -0.0020(11) 0.0043(11) 0.0048(11)
C16 0.0210(15) 0.0314(16) 0.0263(15) -0.0038(13) 0.0045(12) 0.0040(12)
C17 0.0256(16) 0.0337(16) 0.0206(13) -0.0042(12) -0.0004(12) 0.0067(13)
C18 0.0357(17) 0.0261(16) 0.0177(13) 0.0035(11) 0.0079(12) 0.0044(13)
C19 0.0220(14) 0.0127(12) 0.0227(14) 0.0031(11) -0.0034(12) 0.0021(11)
C20 0.0340(16) 0.0187(13) 0.0224(13) 0.0044(11) 0.0022(14) 0.0010(13)
C21 0.0286(16) 0.0210(14) 0.0290(16) 0.0041(12) -0.0078(13) 0.0069(12)
C22 0.0336(15) 0.0170(12) 0.0310(15) -0.0011(13) -0.0017(15) 0.0019(11)
C23 0.0218(14) 0.0121(12) 0.0304(15) -0.0024(11) -0.0022(12) 0.0008(11)
C24 0.0234(13) 0.0233(13) 0.0167(11) -0.0008(11) 0.0028(11) 0.0006(13)

loop_
_geom_bond_atom_site_label_1
_geom_bond_atom_site_label_2
_geom_bond_distance
_geom_bond_site_symmetry_2
_geom_bond_publ_flag
Ru1 C24 2.075(2) . ?
Ru1 N1 2.124(2) . ?
Ru1 C23 2.149(3) . ?
Ru1 P1 2.3826(7) . ?
Ru1 P2 2.4004(7) . ?
P1 C3 1.828(3) . ?
P1 C8 1.897(3) . ?
P1 C4 1.900(3) . ?
P2 C14 1.832(3) . ?
P2 C15 1.900(3) . ?
P2 C19 1.903(3) . ?
Si1 N1 1.712(2) . ?
Si1 C1 1.877(3) . ?
Si1 C3 1.882(3) . ?
Si1 C2 1.886(3) . ?
Si2 N1 1.719(2) . ?
Si2 C13 1.878(3) . ?
Si2 C12 1.881(3) . ?
Si2 C14 1.890(3) . ?
C1 H1A 0.9800 . ?
C1 H1B 0.9800 . ?
C1 H1C 0.9800 . ?
C2 H2A 0.9800 . ?
C2 H2B 0.9800 . ?
C2 H2C 0.9800 . ?
C3 H3A 0.9900 . ?
C3 H3B 0.9900 . ?
C4 C6 1.524(4) . ?
C4 C7 1.534(4) . ?
C4 C5 1.542(4) . ?
C5 H5A 0.9800 . ?
C5 H5B 0.9800 . ?
C5 H5C 0.9800 . ?
C6 H6A 0.9800 . ?
C6 H6B 0.9800 . ?
C6 H6C 0.9800 . ?
C7 H7A 0.9800 . ?
C7 H7B 0.9800 . ?
C7 H7C 0.9800 . ?
C8 C10 1.532(4) . ?
C8 C11 1.537(4) . ?
C8 C9 1.538(4) . ?
C9 H9A 0.9800 . ?
C9 H9B 0.9800 . ?
C9 H9C 0.9800 . ?
C10 H10A 0.9800 . ?
C10 H10B 0.9800 . ?
C10 H10C 0.9800 . ?
C11 H11A 0.9800 . ?
C11 H11B 0.9800 . ?
C11 H11C 0.9800 . ?
C12 H12A 0.9800 . ?
C12 H12B 0.9800 . ?
C12 H12C 0.9800 . ?
C13 H13A 0.9800 . ?
C13 H13B 0.9800 . ?
C13 H13C 0.9800 . ?
C14 H14A 0.9900 . ?
C14 H14B 0.9900 . ?
C15 C16 1.530(4) . ?
C15 C18 1.531(4) . ?
C15 C17 1.540(4) . ?
C16 H16A 0.9800 . ?
C16 H16B 0.9800 . ?
C16 H16C 0.9800 . ?
C17 H17A 0.9800 . ?
C17 H17B 0.9800 . ?
C17 H17C 0.9800 . ?
C18 H18A 0.9800 . ?
C18 H18B 0.9800 . ?
C18 H18C 0.9800 . ?
C19 C22 1.535(4) . ?
C19 C20 1.543(4) . ?
C19 C21 1.548(4) . ?
C20 H20A 0.9800 . ?
C20 H20B 0.9800 . ?
C20 H20C 0.9800 . ?
C21 H21A 0.9800 . ?
C21 H21B 0.9800 . ?
C21 H21C 0.9800 . ?
C22 H22A 0.9800 . ?
C22 H22B 0.9800 . ?
C22 H22C 0.9800 . ?
C23 H23A 0.9800 . ?
C23 H23B 0.9800 . ?
C23 H23C 0.9800 . ?
C24 H24A 0.9800 . ?
C24 H24B 0.9800 . ?
C24 H24C 0.9800 . ?
